data_7714564
loop_
_publ_author_name
'Singh, Mahender'
'Yadav, Aakash'
'Singh, Ranjit'
'Pradeep, Chullikkattil P.'

_publ_section_title
;
 Aryl selenonium <i>vs.</i> aryl sulfonium counterions in polyoxometalate
 chemistry: the impact of Se<sup>+</sup> cationic centers on the
 photocatalytic reduction of dichromate.
;
_journal_issue 2
_journal_name_full 'Dalton transactions (Cambridge, England : 2003)'
_journal_page_first 724
_journal_page_last 737
_journal_paper_doi 10.1039/d3dt03465h
_journal_volume 53
_journal_year 2024
_chemical_formula_moiety 'C13 H13 Se, C F3 O3 S'
_chemical_formula_sum 'C14 H13 F3 O3 S Se'
_chemical_formula_weight 394.731
_space_group_crystal_system monoclinic
_space_group_IT_number 14
_space_group_name_Hall '-P 2ybc'
_space_group_name_H-M_alt 'P 1 21/c 1'
_symmetry_Int_Tables_number 14
_atom_sites_solution_primary iterative
_audit_creation_date 2023-07-06
_audit_creation_method
;
Olex2 1.3
(compiled 2020.11.12 svn.r5f609507 for OlexSys, GUI svn.r6408)
;
_audit_update_record
;
2023-09-24 deposited with the CCDC.	2023-11-27 downloaded from the CCDC.
;
_cell_angle_alpha 90
_cell_angle_beta 112.955(6)
_cell_angle_gamma 90
_cell_formula_units_Z 4
_cell_length_a 12.6439(6)
_cell_length_b 9.1730(4)
_cell_length_c 15.4836(7)
_cell_measurement_reflns_used 2950
_cell_measurement_temperature 293(2)
_cell_measurement_theta_max 69.0240
_cell_measurement_theta_min 3.0930
_cell_volume 1653.62(15)
_computing_cell_refinement 'CrysAlisPro 1.171.42.49 (Rigaku OD, 2022)'
_computing_data_collection 'CrysAlisPro 1.171.42.49 (Rigaku OD, 2022)'
_computing_data_reduction 'CrysAlisPro 1.171.42.49 (Rigaku OD, 2022)'
_computing_molecular_graphics 'Olex2 1.3 (Dolomanov et al., 2009)'
_computing_publication_material 'Olex2 1.3 (Dolomanov et al., 2009)'
_computing_structure_refinement 'olex2.refine 1.3 (Bourhis et al., 2015)'
_computing_structure_solution 'olex2.solve 1.3 (Bourhis et al., 2015)'
_diffrn_ambient_temperature 293(2)
_diffrn_detector 'CCD plate'
_diffrn_detector_area_resol_mean 15.9974
_diffrn_detector_type Eos
_diffrn_measured_fraction_theta_full 0.9893
_diffrn_measured_fraction_theta_max 0.9788
_diffrn_measurement_details
;
List of Runs (angles in degrees, time in seconds):

  # Type    Start    End  Width  t~exp~   \w     \q     \k     \f   Frames
#--------------------------------------------------------------------------
  1  \w    -61.00  38.00   1.00    1.00    --  -24.78  57.00 -30.00   99
  2  \w    -16.00  40.00   1.00    1.00    --   24.78  77.00-180.00   56
  3  \w    -17.00  18.00   1.00    1.00    --   24.78  92.00  10.00   35
  4  \w   -153.00 -14.00   1.00    1.00    --  -69.25 -37.00   0.00  139
  5  \w   -157.00-103.00   1.00    1.00    --  -69.25 -77.00  60.00   54
  6  \w    104.00 147.00   1.00    1.00    --   69.25 111.00   0.00   43
  7  \w    105.00 147.00   1.00    1.00    --   69.25 111.00 -90.00   42
  8  \w    -13.00 108.00   1.00    1.00    --   69.25 -77.00   0.00  121
  9  \w    115.00 169.00   1.00    1.00    --  113.72  77.00  60.00   54
 10  \w    106.00 147.00   1.00    1.00    --  113.72 104.00 -60.00   41
 11  \w     26.00 158.00   1.00    1.00    --  113.72 -77.00   0.00  132
 12  \w     85.00 174.00   1.00    1.00    --  113.72  54.00   0.00   89
 13  \w    113.00 163.00   1.00    1.00    --  113.72 138.00 -30.00   50
 14  \w    139.00 172.00   1.00    1.00    --  113.72 104.00-180.00   33
 15  \w     63.00 171.00   1.00    1.00    --  113.72  43.00 120.00  108
 16  \w     38.00 105.00   1.00    1.00    --  113.72 -89.00-120.00   67
;
_diffrn_measurement_device 'four-circle diffractometer'
_diffrn_measurement_device_type 'SuperNova, Dual, Cu at home/near, Eos'
_diffrn_measurement_method '\w scans'
_diffrn_orient_matrix_type 'CrysAlisPro convention (1999,Acta A55,543-557)'
_diffrn_orient_matrix_UB_11 -0.1003613000
_diffrn_orient_matrix_UB_12 -0.0889126000
_diffrn_orient_matrix_UB_13 -0.0697622000
_diffrn_orient_matrix_UB_21 0.0285295000
_diffrn_orient_matrix_UB_22 -0.1265003000
_diffrn_orient_matrix_UB_23 0.0708979000
_diffrn_orient_matrix_UB_31 -0.0813729000
_diffrn_orient_matrix_UB_32 0.0654198000
_diffrn_orient_matrix_UB_33 0.0423260000
_diffrn_radiation_monochromator mirror
_diffrn_radiation_probe x-ray
_diffrn_radiation_type 'Cu K\a'
_diffrn_radiation_wavelength 1.54184
_diffrn_reflns_av_R_equivalents 0.0180
_diffrn_reflns_av_unetI/netI 0.0257
_diffrn_reflns_Laue_measured_fraction_full 0.9893
_diffrn_reflns_Laue_measured_fraction_max 0.9788
_diffrn_reflns_limit_h_max 13
_diffrn_reflns_limit_h_min -15
_diffrn_reflns_limit_k_max 10
_diffrn_reflns_limit_k_min -8
_diffrn_reflns_limit_l_max 18
_diffrn_reflns_limit_l_min -17
_diffrn_reflns_number 4813
_diffrn_reflns_point_group_measured_fraction_full 0.9893
_diffrn_reflns_point_group_measured_fraction_max 0.9788
_diffrn_reflns_theta_full 67.6840
_diffrn_reflns_theta_max 68.97
_diffrn_reflns_theta_min 3.80
_diffrn_source 'micro-focus sealed X-ray tube'
_diffrn_source_type 'SuperNova (Cu) X-ray Source'
_exptl_absorpt_coefficient_mu 4.455
_exptl_absorpt_correction_T_max 1.000
_exptl_absorpt_correction_T_min 0.259
_exptl_absorpt_correction_type gaussian
_exptl_absorpt_process_details
;
CrysAlisPro 1.171.42.49 (Rigaku Oxford Diffraction, 2022)
Numerical absorption correction based on gaussian integration over
a multifaceted crystal model
Empirical absorption correction using spherical harmonics,
implemented in SCALE3 ABSPACK scaling algorithm.
;
_exptl_crystal_density_diffrn 1.586
_exptl_crystal_description monoclinic
_exptl_crystal_F_000 793.996
_exptl_crystal_size_max 0.434
_exptl_crystal_size_mid 0.371
_exptl_crystal_size_min 0.287
_refine_diff_density_max 0.3055
_refine_diff_density_min -0.6445
_refine_diff_density_rms 0.1047
_refine_ls_d_res_high 0.8259
_refine_ls_d_res_low 11.6426
_refine_ls_goodness_of_fit_ref 1.0437
_refine_ls_hydrogen_treatment constr
_refine_ls_matrix_type full
_refine_ls_number_constraints 24
_refine_ls_number_parameters 200
_refine_ls_number_reflns 2997
_refine_ls_number_restraints 0
_refine_ls_restrained_S_all 1.0437
_refine_ls_R_factor_all 0.0432
_refine_ls_R_factor_gt 0.0375
_refine_ls_shift/su_max 0.0001
_refine_ls_shift/su_mean 0.0000
_refine_ls_structure_factor_coef Fsqd
_refine_ls_weighting_details 'w=1/[\s^2^(Fo^2^)+(0.0703P)^2^] where P=(Fo^2^+2Fc^2^)/3'
_refine_ls_weighting_scheme calc
_refine_ls_wR_factor_gt 0.0960
_refine_ls_wR_factor_ref 0.1028
_reflns_Friedel_coverage 0.0
_reflns_limit_h_max 13
_reflns_limit_h_min -15
_reflns_limit_k_max 10
_reflns_limit_k_min 0
_reflns_limit_l_max 18
_reflns_limit_l_min 0
_reflns_number_gt 2590
_reflns_number_total 2997
_reflns_threshold_expression I>=2u(I)
_cod_data_source_file d3dt03465h2.cif
_cod_data_source_block DSPC_Rt_Cu
_cod_depositor_comments 'Adding full bibliography for 7714564.cif.'
_cod_database_code 7714564
_chemical_oxdiff_formula 'C31  H31  N31  O31  '
_reflns_odcompleteness_completeness 99.05
_reflns_odcompleteness_iscentric 1
_reflns_odcompleteness_theta 66.97
_olex2_refinement_description
;
1. Fixed Uiso
 At 1.2 times of:
  All C(H) groups
 At 1.5 times of:
  All C(H,H,H) groups
2.a Aromatic/amide H refined with riding coordinates:
 C8(H8), C12(H12), C2(H2), C11(H11), C10(H10), C9(H9), C6(H6), C5(H5), C3(H3),
 C4(H4)
2.b Idealised Me refined as rotating group:
 C13(H13a,H13b,H13c)
;
_olex2_submission_special_instructions 'No special instructions were received'
_oxdiff_exptl_absorpt_empirical_details
;
Empirical correction (ABSPACK) includes:
- Absorption correction using spherical harmonics
- Frame scaling
;
_oxdiff_exptl_absorpt_empirical_full_max 1.425
_oxdiff_exptl_absorpt_empirical_full_min 0.687

loop_
_space_group_symop_id
_space_group_symop_operation_xyz
1 x,y,z
2 -x,y+1/2,-z+1/2
3 -x,-y,-z
4 x,-y-1/2,z-1/2

loop_
_atom_site_label
_atom_site_type_symbol
_atom_site_fract_x
_atom_site_fract_y
_atom_site_fract_z
_atom_site_U_iso_or_equiv
_atom_site_adp_type
_atom_site_occupancy
_atom_site_refinement_flags_posn
Se1 Se 0.16503(2) 0.56171(3) 0.738264(17) 0.04392(13) Uani 1.000000 .
S1 S 0.18172(6) 0.18673(8) 0.89594(5) 0.0527(2) Uani 1.000000 .
O3 O 0.2044(2) 0.3360(3) 0.88463(18) 0.0752(7) Uani 1.000000 .
O2 O 0.0989(2) 0.1223(3) 0.81184(18) 0.0776(7) Uani 1.000000 .
O1 O 0.1654(3) 0.1536(3) 0.98020(18) 0.0841(8) Uani 1.000000 .
C7 C 0.1520(2) 0.7159(3) 0.65052(18) 0.0453(6) Uani 1.000000 .
F1 F 0.3064(3) -0.0460(3) 0.9208(3) 0.1449(15) Uani 1.000000 .
F3 F 0.3396(3) 0.1130(4) 0.8367(2) 0.1299(11) Uani 1.000000 .
C13 C 0.0818(3) 0.4069(3) 0.6555(2) 0.0536(7) Uani 1.000000 .
H13a H 0.0025(5) 0.4338(11) 0.6249(12) 0.0804(10) Uiso 1.000000 GR
H13b H 0.1136(13) 0.3905(18) 0.6092(10) 0.0804(10) Uiso 1.000000 GR
H13c H 0.0880(17) 0.3194(7) 0.6911(3) 0.0804(10) Uiso 1.000000 GR
C1 C 0.3225(2) 0.5075(4) 0.7690(2) 0.0526(7) Uani 1.000000 .
C8 C 0.1649(3) 0.6919(4) 0.5669(2) 0.0608(7) Uani 1.000000 .
H8 H 0.1770(3) 0.5984(4) 0.5492(2) 0.0729(9) Uiso 1.000000 R
F2 F 0.4006(3) 0.1443(5) 0.9832(3) 0.1564(15) Uani 1.000000 .
C12 C 0.1335(3) 0.8525(3) 0.6773(2) 0.0602(7) Uani 1.000000 .
H12 H 0.1244(3) 0.8667(3) 0.7335(2) 0.0722(9) Uiso 1.000000 R
C2 C 0.3558(3) 0.4265(5) 0.7094(3) 0.0858(13) Uani 1.000000 .
H2 H 0.3022(3) 0.3954(5) 0.6518(3) 0.1029(16) Uiso 1.000000 R
C11 C 0.1287(3) 0.9685(4) 0.6195(3) 0.0794(11) Uani 1.000000 .
H11 H 0.1164(3) 1.0620(4) 0.6369(3) 0.0953(13) Uiso 1.000000 R
C10 C 0.1416(3) 0.9482(4) 0.5374(3) 0.0795(12) Uani 1.000000 .
H10 H 0.1385(3) 1.0276(4) 0.4992(3) 0.0954(15) Uiso 1.000000 R
C9 C 0.1594(3) 0.8105(5) 0.5104(2) 0.0750(10) Uani 1.000000 .
H9 H 0.1677(3) 0.7973(5) 0.4538(2) 0.0900(12) Uiso 1.000000 R
C6 C 0.4000(3) 0.5561(5) 0.8534(3) 0.0808(12) Uani 1.000000 .
H6 H 0.3763(3) 0.6109(5) 0.8932(3) 0.0970(14) Uiso 1.000000 R
C14 C 0.3144(4) 0.0965(6) 0.9107(3) 0.0849(11) Uani 1.000000 .
C5 C 0.5166(4) 0.5209(7) 0.8784(4) 0.1039(16) Uani 1.000000 .
H5 H 0.5715(4) 0.5530(7) 0.9352(4) 0.1247(19) Uiso 1.000000 R
C3 C 0.4713(4) 0.3920(7) 0.7369(4) 0.1183(19) Uani 1.000000 .
H3 H 0.4951(4) 0.3354(7) 0.6980(4) 0.142(2) Uiso 1.000000 R
C4 C 0.5486(4) 0.4396(7) 0.8189(4) 0.1099(19) Uani 1.000000 .
H4 H 0.6258(4) 0.4167(7) 0.8357(4) 0.132(2) Uiso 1.000000 R

loop_
_atom_site_aniso_label
_atom_site_aniso_U_11
_atom_site_aniso_U_22
_atom_site_aniso_U_33
_atom_site_aniso_U_12
_atom_site_aniso_U_13
_atom_site_aniso_U_23
Se1 0.0499(2) 0.0439(2) 0.04159(18) 0.00133(11) 0.02168(13) -0.00055(10)
S1 0.0641(4) 0.0495(4) 0.0554(4) -0.0009(3) 0.0352(3) 0.0031(3)
O3 0.1043(19) 0.0540(14) 0.0851(16) -0.0072(13) 0.0562(15) 0.0050(12)
O2 0.0719(15) 0.0834(18) 0.0788(16) -0.0110(14) 0.0306(13) -0.0176(14)
O1 0.115(2) 0.0882(19) 0.0737(15) 0.0134(16) 0.0630(15) 0.0250(14)
C7 0.0421(13) 0.0433(14) 0.0467(13) 0.0006(11) 0.0133(10) 0.0006(11)
F1 0.147(3) 0.087(2) 0.213(4) 0.053(2) 0.084(3) 0.029(2)
F3 0.118(2) 0.162(3) 0.154(3) 0.015(2) 0.101(2) -0.015(2)
C13 0.0574(17) 0.0475(15) 0.0583(16) -0.0055(13) 0.0251(13) -0.0017(13)
C1 0.0490(15) 0.0572(17) 0.0502(15) -0.0017(13) 0.0177(12) 0.0113(13)
C8 0.079(2) 0.0536(17) 0.0516(15) -0.0052(16) 0.0278(14) 0.0024(14)
F2 0.0726(16) 0.219(4) 0.143(3) 0.022(2) 0.0034(17) -0.039(3)
C12 0.0599(17) 0.0438(15) 0.076(2) 0.0045(14) 0.0254(15) -0.0038(14)
C2 0.057(2) 0.121(4) 0.076(2) 0.017(2) 0.0234(17) -0.017(2)
C11 0.076(2) 0.0451(18) 0.109(3) 0.0092(17) 0.026(2) 0.0092(19)
C10 0.060(2) 0.061(2) 0.097(3) -0.0067(16) 0.0084(19) 0.036(2)
C9 0.080(2) 0.084(3) 0.0585(17) -0.013(2) 0.0249(16) 0.0188(18)
C6 0.066(2) 0.100(3) 0.063(2) -0.007(2) 0.0100(17) -0.0040(19)
C14 0.073(2) 0.094(3) 0.095(3) 0.010(2) 0.041(2) -0.002(3)
C5 0.061(2) 0.140(4) 0.082(3) -0.011(3) -0.005(2) 0.009(3)
C3 0.058(2) 0.169(5) 0.126(4) 0.032(3) 0.034(3) -0.013(4)
C4 0.053(2) 0.151(6) 0.118(4) 0.016(3) 0.024(2) 0.020(4)

loop_
_atom_type_symbol
_atom_type_scat_dispersion_real
_atom_type_scat_dispersion_imag
_atom_type_scat_Cromer_Mann_a1
_atom_type_scat_Cromer_Mann_a2
_atom_type_scat_Cromer_Mann_a3
_atom_type_scat_Cromer_Mann_a4
_atom_type_scat_Cromer_Mann_b1
_atom_type_scat_Cromer_Mann_b2
_atom_type_scat_Cromer_Mann_b3
_atom_type_scat_Cromer_Mann_b4
_atom_type_scat_Cromer_Mann_c
_atom_type_scat_source
_atom_type_scat_dispersion_source
C 0.01920 0.00962 2.31000 1.02000 1.58860 0.86500 20.84390 10.20750 0.56870 51.65120 0.215599998832 'International Tables Volume C Table 6.1.1.4 (pp. 500-502)' 'Henke, Gullikson and Davis, At. Data and Nucl. Data Tables, 1993, 54, 2'
F 0.07537 0.05506 3.53920 2.64120 1.51700 1.02430 10.28250 4.29440 0.26150 26.14760 0.277599990368 'International Tables Volume C Table 6.1.1.4 (pp. 500-502)' 'Henke, Gullikson and Davis, At. Data and Nucl. Data Tables, 1993, 54, 2'
H 0.00000 0.00000 0.49300 0.32291 0.14019 0.04081 10.51090 26.12570 3.14236 57.79970 0.0030380000826 'International Tables Volume C Table 6.1.1.4 (pp. 500-502)' 'Henke, Gullikson and Davis, At. Data and Nucl. Data Tables, 1993, 54, 2'
O 0.05239 0.03377 3.04850 2.28680 1.54630 0.86700 13.27710 5.70110 0.32390 32.90890 0.250800013542 'International Tables Volume C Table 6.1.1.4 (pp. 500-502)' 'Henke, Gullikson and Davis, At. Data and Nucl. Data Tables, 1993, 54, 2'
S 0.33537 0.55136 6.90530 5.20340 1.43790 1.58630 1.46790 22.21510 0.25360 56.17200 0.866900026798 'International Tables Volume C Table 6.1.1.4 (pp. 500-502)' 'Henke, Gullikson and Davis, At. Data and Nucl. Data Tables, 1993, 54, 2'
Se -0.79210 1.18296 17.00060 5.81960 3.97310 4.35430 2.40980 0.27260 15.23720 43.81630 2.84089994431 'International Tables Volume C Table 6.1.1.4 (pp. 500-502)' 'Henke, Gullikson and Davis, At. Data and Nucl. Data Tables, 1993, 54, 2'

loop_
_exptl_crystal_face_index_h
_exptl_crystal_face_index_k
_exptl_crystal_face_index_l
_exptl_crystal_face_perp_dist
5 -5 -2 0.1623
-5 5 2 0.1623
5 3 -8 0.2260
0 4 7 0.1696
0 -4 -7 0.1696
6 -3 1 0.1659
-3 -5 -1 0.1602
-6 0 9 0.2013
-2 -2 9 0.2155
0 0 -9 0.1913
-7 1 -1 0.1073
7 0 2 0.1518
5 4 1 0.1895
3 6 -1 0.1600
0 4 -7 0.1514
-4 -4 -3 0.1348
-6 -4 6 0.1637

loop_
_geom_angle_atom_site_label_1
_geom_angle_atom_site_label_2
_geom_angle_atom_site_label_3
_geom_angle
_geom_angle_site_symmetry_1
_geom_angle_site_symmetry_3
_geom_angle_publ_flag
C13 Se1 C7 101.41(12) . . ?
C1 Se1 C7 99.21(12) . . ?
C1 Se1 C13 102.60(14) . . ?
O2 S1 O3 113.15(17) . . ?
O1 S1 O3 115.07(16) . . ?
O1 S1 O2 115.13(17) . . ?
C14 S1 O3 103.6(2) . . ?
C14 S1 O2 103.8(2) . . ?
C14 S1 O1 104.2(2) . . ?
C8 C7 Se1 122.3(2) . . ?
C12 C7 Se1 115.9(2) . . ?
C12 C7 C8 121.7(3) . . ?
H13a C13 Se1 109.5 . . ?
H13b C13 Se1 109.5 . . ?
H13b C13 H13a 109.5 . . ?
H13c C13 Se1 109.5 . . ?
H13c C13 H13a 109.5 . . ?
H13c C13 H13b 109.5 . . ?
C2 C1 Se1 122.2(3) . . ?
C6 C1 Se1 116.0(3) . . ?
C6 C1 C2 121.8(3) . . ?
H8 C8 C7 120.94(18) . . ?
C9 C8 C7 118.1(3) . . ?
C9 C8 H8 120.9(2) . . ?
H12 C12 C7 120.67(19) . . ?
C11 C12 C7 118.7(3) . . ?
C11 C12 H12 120.7(2) . . ?
H2 C2 C1 120.7(2) . . ?
C3 C2 C1 118.6(4) . . ?
C3 C2 H2 120.7(3) . . ?
H11 C11 C12 119.6(2) . . ?
C10 C11 C12 120.8(4) . . ?
C10 C11 H11 119.6(2) . . ?
H10 C10 C11 119.8(2) . . ?
C9 C10 C11 120.4(3) . . ?
C9 C10 H10 119.8(2) . . ?
C10 C9 C8 120.3(4) . . ?
H9 C9 C8 119.8(2) . . ?
H9 C9 C10 119.8(2) . . ?
H6 C6 C1 120.9(2) . . ?
C5 C6 C1 118.1(4) . . ?
C5 C6 H6 120.9(3) . . ?
F1 C14 S1 111.0(3) . . ?
F3 C14 S1 111.5(3) . . ?
F3 C14 F1 105.8(4) . . ?
F2 C14 S1 112.3(3) . . ?
F2 C14 F1 108.0(5) . . ?
F2 C14 F3 108.0(4) . . ?
H5 C5 C6 120.2(3) . . ?
C4 C5 C6 119.6(4) . . ?
C4 C5 H5 120.2(3) . . ?
H3 C3 C2 119.7(3) . . ?
C4 C3 C2 120.6(5) . . ?
C4 C3 H3 119.7(3) . . ?
C3 C4 C5 121.3(4) . . ?
H4 C4 C5 119.4(3) . . ?
H4 C4 C3 119.4(3) . . ?

loop_
_geom_bond_atom_site_label_1
_geom_bond_atom_site_label_2
_geom_bond_distance
_geom_bond_site_symmetry_2
_geom_bond_publ_flag
Se1 C7 1.924(3) . ?
Se1 C13 1.927(3) . ?
Se1 C1 1.923(3) . ?
S1 O3 1.424(2) . ?
S1 O2 1.441(3) . ?
S1 O1 1.431(2) . ?
S1 C14 1.804(4) . ?
C7 C8 1.385(4) . ?
C7 C12 1.369(4) . ?
F1 C14 1.324(5) . ?
F3 C14 1.313(5) . ?
C13 H13a 0.9600 . ?
C13 H13b 0.9600 . ?
C13 H13c 0.9600 . ?
C1 C2 1.373(5) . ?
C1 C6 1.367(5) . ?
C8 H8 0.9300 . ?
C8 C9 1.381(5) . ?
F2 C14 1.298(5) . ?
C12 H12 0.9300 . ?
C12 C11 1.377(5) . ?
C2 H2 0.9300 . ?
C2 C3 1.388(5) . ?
C11 H11 0.9300 . ?
C11 C10 1.356(7) . ?
C10 H10 0.9300 . ?
C10 C9 1.376(6) . ?
C9 H9 0.9300 . ?
C6 H6 0.9300 . ?
C6 C5 1.408(6) . ?
C5 H5 0.9300 . ?
C5 C4 1.364(8) . ?
C3 H3 0.9300 . ?
C3 C4 1.339(8) . ?
C4 H4 0.9300 . ?

loop_
_exptl_oxdiff_crystal_face_indexfrac_h
_exptl_oxdiff_crystal_face_indexfrac_k
_exptl_oxdiff_crystal_face_indexfrac_l
_exptl_oxdiff_crystal_face_x
_exptl_oxdiff_crystal_face_y
_exptl_oxdiff_crystal_face_z
4.5707 -4.9448 -2.3122 0.1422 0.5920 -0.7933
-4.5707 4.9448 2.3122 -0.1422 -0.5920 0.7933
4.7666 3.1419 -8.0158 -0.1985 -0.8298 -0.5216
-0.1036 4.1989 6.6086 -0.8240 -0.0656 0.5628
0.1036 -4.1989 -6.6086 0.8240 0.0656 -0.5628
6.0149 -2.9367 1.4627 -0.4446 0.6468 -0.6197
-3.3372 -5.1481 -1.1494 0.8728 0.4745 -0.1139
-6.4105 -0.4064 8.8046 0.0653 0.4927 0.8677
-1.7414 -2.2663 9.1596 -0.2627 0.8864 0.3811
-0.1540 0.4857 -9.1452 0.6103 -0.7142 -0.3428
-7.1167 1.1605 -0.8421 0.6698 -0.4095 0.6194
6.6145 -0.2390 2.3061 -0.8035 0.3824 -0.4563
5.0632 4.0633 1.2176 -0.9544 -0.2832 -0.0946
2.5140 5.6701 -1.0537 -0.6829 -0.7203 0.1218
0.0626 3.6450 -7.3471 0.1822 -0.9802 -0.0776
-4.0618 -4.0628 -3.0425 0.9811 0.1824 -0.0640
-6.0449 -3.5964 5.7162 0.5277 0.6878 0.4986
